data_2014645
loop_
_publ_author_name
'Avecilla, Fernando'
'Esteban, David'
'Platas-Iglesias, Carlos'
'Fern\'andez-Mart\'inez, Susana'
'De Blas, Andres'
'Rodr\'iguez-Blas, Teresa'

_publ_section_title
;
 A Schiff base lateral macrobicycle derived from 4,13-diaza-18-crown-6
 in its protonated form
;
_journal_issue 2
_journal_name_full 'Acta Crystallographica Section C'
_journal_page_first o92
_journal_page_last o94
_journal_paper_doi 10.1107/S0108270104033657
_journal_volume 61
_journal_year 2005
_chemical_formula_iupac 'C33 H43 N5 O4 2+ , 2Cl O4 -'
_chemical_formula_moiety 'C33 H43 N5 O4 2+ , 2Cl O4 -'
_chemical_formula_sum 'C33 H43 Cl2 N5 O12'
_chemical_formula_weight 772.62
_chemical_name_systematic
;
28,31,36,39-tetraoxa-9,17,42-pentaaza-1,25-
diazoniapentacyclo[23.8.5.1^11,15^.0^3,8^.0^18,23^]nonatriaconta-
3,5,7,9,11,13,15,16,18,20,22-undecane bis(perchlorate)
;
_space_group_IT_number 15
_symmetry_cell_setting monoclinic
_symmetry_space_group_name_Hall '-C 2yc'
_symmetry_space_group_name_H-M 'C 1 2/c 1'
_atom_sites_solution_hydrogens geom
_atom_sites_solution_primary direct
_atom_sites_solution_secondary difmap
_audit_creation_method SHELXL97
_cell_angle_alpha 90.00
_cell_angle_beta 96.8800(10)
_cell_angle_gamma 90.00
_cell_formula_units_Z 4
_cell_length_a 9.5092(2)
_cell_length_b 19.1979(2)
_cell_length_c 20.6024(5)
_cell_measurement_reflns_used 951
_cell_measurement_temperature 298(2)
_cell_measurement_theta_max 28.15
_cell_measurement_theta_min 2.86
_cell_volume 3734.02(13)
_computing_cell_refinement 'SAINT (Siemens, 1995)'
_computing_data_collection 'SMART (Siemens, 1995)'
_computing_data_reduction 'SHELXTL (Sheldrick, 1997a)'
_computing_molecular_graphics SHELXTL
_computing_publication_material SHELXTL
_computing_structure_refinement 'SHELXL97 (Sheldrick, 1997b)'
_computing_structure_solution 'SHELXS97 (Sheldrick, 1997b)'
_diffrn_ambient_temperature 298(2)
_diffrn_measured_fraction_theta_full 0.996
_diffrn_measured_fraction_theta_max 0.996
_diffrn_measurement_device_type 'Siemens SMART CCD area-detector'
_diffrn_measurement_method '\f and \w'
_diffrn_radiation_monochromator graphite
_diffrn_radiation_source 'fine-focus sealed tube'
_diffrn_radiation_type MoK\a
_diffrn_radiation_wavelength 0.71073
_diffrn_reflns_av_R_equivalents 0.0331
_diffrn_reflns_av_sigmaI/netI 0.0411
_diffrn_reflns_limit_h_max 12
_diffrn_reflns_limit_h_min -12
_diffrn_reflns_limit_k_max 25
_diffrn_reflns_limit_k_min -23
_diffrn_reflns_limit_l_max 27
_diffrn_reflns_limit_l_min -21
_diffrn_reflns_number 13616
_diffrn_reflns_theta_full 28.29
_diffrn_reflns_theta_max 28.29
_diffrn_reflns_theta_min 1.99
_diffrn_standards_decay_% 0.39
_diffrn_standards_interval_count 'set of frames'
_diffrn_standards_number 'first 50 frames'
_exptl_absorpt_coefficient_mu 0.241
_exptl_absorpt_correction_T_max 0.9312
_exptl_absorpt_correction_T_min 0.9097
_exptl_absorpt_correction_type multi-scan
_exptl_absorpt_process_details '(SADABS; Sheldrick, 1996)'
_exptl_crystal_colour colourless
_exptl_crystal_density_diffrn 1.374
_exptl_crystal_density_meas ?
_exptl_crystal_density_method 'not measured'
_exptl_crystal_description block-like
_exptl_crystal_F_000 1624
_exptl_crystal_size_max 0.40
_exptl_crystal_size_mid 0.35
_exptl_crystal_size_min 0.30
_refine_diff_density_max 0.662
_refine_diff_density_min -0.588
_refine_ls_extinction_coef 0.0030(7)
_refine_ls_extinction_expression Fc^*^=kFc[1+0.001xFc^2^\l^3^/sin(2\q)]^-1/4^
_refine_ls_extinction_method 'SHELXL97 (Sheldrick, 1997b)'
_refine_ls_goodness_of_fit_ref 1.058
_refine_ls_hydrogen_treatment mixed
_refine_ls_matrix_type full
_refine_ls_number_parameters 262
_refine_ls_number_reflns 4630
_refine_ls_number_restraints 42
_refine_ls_restrained_S_all 1.166
_refine_ls_R_factor_all 0.1122
_refine_ls_R_factor_gt 0.0678
_refine_ls_shift/su_max 0.000
_refine_ls_shift/su_mean 0.000
_refine_ls_structure_factor_coef Fsqd
_refine_ls_weighting_details 'calc w = 1/[\s^2^(Fo^2^)+(0.101P)^2^+2.7759P] where P=(Fo^2^+2Fc^2^)/3'
_refine_ls_weighting_scheme calc
_refine_ls_wR_factor_gt 0.1836
_refine_ls_wR_factor_ref 0.2143
_reflns_number_gt 2771
_reflns_number_total 4630
_reflns_threshold_expression I>2\s(I)
_cod_data_source_file fa1108.cif
_cod_data_source_block I
_cod_depositor_comments
;
The following automatic conversions were performed:
'_symmetry_cell_setting' value 'Monoclinic' changed to 'monoclinic'
according to '/home/saulius/struct/CIF-dictionaries/cif_core.dic'
dictionary named 'cif_core.dic' version 2.4.1 from 2010-06-29.

Automatic conversion script
Id: cif_fix_enum 1527 2010-12-29 10:47:43Z saulius 

The following automatic conversions were performed:

'_symmetry_cell_setting' value 'Monoclinic' changed to 'monoclinic'
according to /home/saulius/struct/CIF-dictionaries/cif_core.dic
dictionary named 'cif_core.dic' version 2.4.1 from 2010-06-29.

Automatic conversion script
Id: cif_fix_values 1715 2011-07-08 13:25:40Z adriana 

The following automatic conversions were performed:

'_exptl_crystal_density_meas' value 'not measured' was changed to '?'
- the value is perceived as not measured.

Automatic conversion script
Id: cif_fix_values 3008 2015-01-20 13:52:24Z robertas 
;
_cod_original_sg_symbol_H-M 'C 2/c'
_cod_database_code 2014645
_cod_database_fobs_code 2014645

loop_
_symmetry_equiv_pos_as_xyz
'x, y, z'
'-x, y, -z+1/2'
'x+1/2, y+1/2, z'
'-x+1/2, y+1/2, -z+1/2'
'-x, -y, -z'
'x, -y, z-1/2'
'-x+1/2, -y+1/2, -z'
'x+1/2, -y+1/2, z-1/2'

loop_
_atom_site_label
_atom_site_fract_x
_atom_site_fract_y
_atom_site_fract_z
_atom_site_U_iso_or_equiv
_atom_site_adp_type
_atom_site_calc_flag
_atom_site_refinement_flags
_atom_site_occupancy
_atom_site_disorder_assembly
_atom_site_disorder_group
_atom_site_type_symbol
Cl1 0.5000 0.0000 0.5000 0.0839(5) Uani d SDU 1 . . Cl
N1 0.7818(3) 0.15351(12) 0.65871(12) 0.0480(6) Uani d . 1 . . N
H1N 0.866(3) 0.1740(15) 0.6690(14) 0.045(8) Uiso d . 1 . . H
O1 0.6776(2) 0.12211(12) 0.79851(11) 0.0662(6) Uani d . 1 . . O
C1 1.0000 0.4646(2) 0.7500 0.0716(14) Uani d S 1 . . C
H1 1.0000 0.5130 0.7500 0.086 Uiso calc SR 1 . . H
O2 1.0385(2) 0.08667(11) 0.65184(11) 0.0589(6) Uani d . 1 . . O
N2 0.9614(2) 0.25529(12) 0.62443(10) 0.0458(6) Uani d . 1 . . N
C2 1.0038(4) 0.42756(16) 0.69360(16) 0.0636(9) Uani d . 1 . . C
H2 1.0079 0.4508 0.6542 0.076 Uiso calc R 1 . . H
Cl2 0.0000 0.12911(7) 0.2500 0.1179(8) Uani d S 1 . . Cl
O3 -0.0987(6) 0.0885(3) 0.2730(2) 0.195(3) Uani d . 1 . . O
O4 0.0523(9) 0.1703(3) 0.2990(3) 0.250(3) Uani d U 1 . . O
N3 1.0000 0.31829(15) 0.7500 0.0454(7) Uani d S 1 . . N
C3 1.0015(3) 0.35532(15) 0.69512(13) 0.0494(7) Uani d . 1 . . C
C4 0.9968(3) 0.31833(15) 0.63209(13) 0.0534(7) Uani d . 1 . . C
H4 1.0212 0.3428 0.5961 0.064 Uiso calc R 1 . . H
O5A 0.6111(9) 0.0222(4) 0.4623(3) 0.121(3) Uani d PDU 0.5 . 1 O
O6A 0.5307(11) 0.0255(4) 0.5609(3) 0.109(3) Uani d PDU 0.5 . 1 O
O5B 0.3751(11) 0.0091(7) 0.4625(7) 0.182(6) Uani d PDU 0.5 . 2 O
O6B 0.5286(8) -0.0780(3) 0.5039(3) 0.113(3) Uani d PDU 0.5 . 2 O
C5 0.9559(3) 0.22416(15) 0.56137(13) 0.0485(7) Uani d . 1 . . C
C6 1.0558(4) 0.23595(19) 0.51909(15) 0.0634(8) Uani d . 1 . . C
H6 1.1293 0.2673 0.5302 0.076 Uiso calc R 1 . . H
C7 1.0458(4) 0.2005(2) 0.45964(17) 0.0748(10) Uani d . 1 . . C
H7 1.1127 0.2086 0.4311 0.090 Uiso calc R 1 . . H
C8 0.9390(5) 0.1541(2) 0.44289(17) 0.0790(11) Uani d . 1 . . C
H8 0.9332 0.1307 0.4032 0.095 Uiso calc R 1 . . H
C9 0.8397(4) 0.14216(18) 0.48519(17) 0.0703(10) Uani d . 1 . . C
H9 0.7670 0.1105 0.4736 0.084 Uiso calc R 1 . . H
C10 0.8463(3) 0.17655(15) 0.54461(14) 0.0528(7) Uani d . 1 . . C
C11 0.7312(3) 0.16729(17) 0.58765(15) 0.0575(8) Uani d . 1 . . C
H11A 0.6715 0.1288 0.5709 0.069 Uiso calc R 1 . . H
H11B 0.6731 0.2089 0.5848 0.069 Uiso calc R 1 . . H
C12 0.6853(3) 0.18867(18) 0.70118(16) 0.0595(8) Uani d . 1 . . C
H12A 0.6774 0.2375 0.6892 0.071 Uiso calc R 1 . . H
H12B 0.5917 0.1682 0.6924 0.071 Uiso calc R 1 . . H
C13 0.7330(3) 0.18359(17) 0.77315(16) 0.0599(8) Uani d . 1 . . C
H13A 0.8357 0.1827 0.7806 0.072 Uiso calc R 1 . . H
H13B 0.7004 0.2240 0.7953 0.072 Uiso calc R 1 . . H
C14 0.7251(4) 0.1113(2) 0.86613(17) 0.0726(10) Uani d . 1 . . C
H14A 0.6463 0.0948 0.8878 0.087 Uiso calc R 1 . . H
H14B 0.7562 0.1554 0.8858 0.087 Uiso calc R 1 . . H
C15 0.8040(3) 0.07773(16) 0.67470(17) 0.0600(8) Uani d . 1 . . C
H15A 0.7153 0.0530 0.6640 0.072 Uiso calc R 1 . . H
H15B 0.8325 0.0727 0.7213 0.072 Uiso calc R 1 . . H
C16 0.9148(4) 0.04578(16) 0.63783(18) 0.0628(8) Uani d . 1 . . C
H16A 0.9332 -0.0020 0.6518 0.075 Uiso calc R 1 . . H
H16B 0.8836 0.0460 0.5913 0.075 Uiso calc R 1 . . H
C17 1.1568(4) 0.0602(2) 0.62295(19) 0.0724(10) Uani d . 1 . . C
H17A 1.1308 0.0531 0.5765 0.087 Uiso calc R 1 . . H
H17B 1.1862 0.0158 0.6426 0.087 Uiso calc R 1 . . H

loop_
_atom_site_aniso_label
_atom_site_aniso_U_11
_atom_site_aniso_U_22
_atom_site_aniso_U_33
_atom_site_aniso_U_12
_atom_site_aniso_U_13
_atom_site_aniso_U_23
Cl1 0.1164(12) 0.0894(10) 0.0459(6) -0.0572(8) 0.0100(7) -0.0073(6)
N1 0.0417(12) 0.0476(13) 0.0536(14) -0.0071(10) 0.0015(10) 0.0013(11)
O1 0.0546(12) 0.0776(16) 0.0673(15) -0.0174(11) 0.0105(11) 0.0074(11)
C1 0.115(4) 0.037(2) 0.063(3) 0.000 0.009(3) 0.000
O2 0.0565(12) 0.0527(12) 0.0680(14) 0.0043(10) 0.0097(10) -0.0114(10)
N2 0.0511(13) 0.0466(13) 0.0390(12) -0.0058(10) 0.0030(10) -0.0024(9)
C2 0.097(2) 0.0437(16) 0.0496(17) -0.0106(16) 0.0054(16) 0.0055(13)
Cl2 0.233(2) 0.0484(7) 0.0882(11) 0.000 0.0853(13) 0.000
O3 0.205(5) 0.223(5) 0.149(4) -0.102(4) -0.010(3) 0.077(4)
O4 0.366(7) 0.206(5) 0.208(4) -0.158(5) 0.166(5) -0.130(4)
N3 0.0579(19) 0.0367(16) 0.0406(17) 0.000 0.0022(14) 0.000
C3 0.0633(17) 0.0426(15) 0.0416(15) -0.0102(12) 0.0034(12) 0.0006(11)
C4 0.0737(19) 0.0485(16) 0.0374(14) -0.0133(14) 0.0046(13) 0.0007(12)
O5A 0.178(7) 0.095(5) 0.106(5) -0.042(5) 0.078(5) 0.001(4)
O6A 0.147(7) 0.121(6) 0.060(4) -0.027(5) 0.019(4) -0.025(3)
O5B 0.124(8) 0.191(10) 0.213(13) -0.024(7) -0.056(8) 0.030(9)
O6B 0.170(7) 0.072(4) 0.098(5) -0.040(4) 0.015(4) 0.003(3)
C5 0.0571(16) 0.0492(15) 0.0377(14) -0.0036(13) -0.0001(12) -0.0027(11)
C6 0.068(2) 0.075(2) 0.0481(17) -0.0084(17) 0.0073(15) -0.0041(15)
C7 0.088(3) 0.088(3) 0.0504(19) 0.006(2) 0.0179(18) -0.0049(18)
C8 0.110(3) 0.076(2) 0.0499(19) 0.005(2) 0.004(2) -0.0163(17)
C9 0.092(3) 0.058(2) 0.056(2) -0.0075(18) -0.0094(18) -0.0101(15)
C10 0.0627(18) 0.0472(16) 0.0455(16) -0.0019(13) -0.0061(13) -0.0016(12)
C11 0.0512(16) 0.0605(18) 0.0572(18) -0.0087(14) -0.0088(13) 0.0020(14)
C12 0.0475(16) 0.0629(19) 0.069(2) 0.0061(14) 0.0117(14) 0.0041(15)
C13 0.0538(17) 0.0609(19) 0.067(2) -0.0038(15) 0.0153(15) -0.0005(15)
C14 0.060(2) 0.099(3) 0.062(2) -0.0094(19) 0.0176(16) 0.0110(19)
C15 0.0630(19) 0.0471(17) 0.070(2) -0.0068(14) 0.0082(16) 0.0061(14)
C16 0.075(2) 0.0417(16) 0.072(2) -0.0026(14) 0.0067(17) -0.0028(14)
C17 0.072(2) 0.079(2) 0.067(2) 0.0140(19) 0.0122(17) -0.0169(18)

loop_
_atom_type_symbol
_atom_type_description
_atom_type_scat_dispersion_real
_atom_type_scat_dispersion_imag
_atom_type_scat_source
C C 0.0033 0.0016 'International Tables Vol C Tables 4.2.6.8 and 6.1.1.4'
H H 0.0000 0.0000 'International Tables Vol C Tables 4.2.6.8 and 6.1.1.4'
N N 0.0061 0.0033 'International Tables Vol C Tables 4.2.6.8 and 6.1.1.4'
O O 0.0106 0.0060 'International Tables Vol C Tables 4.2.6.8 and 6.1.1.4'
Cl Cl 0.1484 0.1585 'International Tables Vol C Tables 4.2.6.8 and 6.1.1.4'

loop_
_geom_angle_atom_site_label_1
_geom_angle_atom_site_label_2
_geom_angle_atom_site_label_3
_geom_angle_site_symmetry_1
_geom_angle_site_symmetry_3
_geom_angle
_geom_angle_publ_flag
O6A Cl1 O5B . . 124.4(6) ?
O6A Cl1 O5A . . 107.6(5) ?
O5B Cl1 O5A . . 107.7(7) ?
O6A Cl1 O6B . . 107.0(5) ?
O5B Cl1 O6B . . 107.2(6) ?
O5A Cl1 O6B . . 100.4(4) ?
C15 N1 C12 . . 112.8(2) yes
C15 N1 C11 . . 113.8(2) yes
C12 N1 C11 . . 109.9(2) yes
C15 N1 H1N . . 106.1(18) ?
C12 N1 H1N . . 104.8(18) ?
C11 N1 H1N . . 108.9(18) ?
C13 O1 C14 . . 113.1(3) yes
C2 C1 C2 . 2_756 117.3(4) ?
C2 C1 H1 . . 121.3 ?
C2 C1 H1 2_756 . 121.3 ?
C16 O2 C17 . . 113.3(2) yes
C4 N2 C5 . . 119.8(2) yes
C1 C2 C3 . . 119.9(3) ?
C1 C2 H2 . . 120.0 ?
C3 C2 H2 . . 120.0 ?
O4 Cl2 O4 . 2 107.2(7) ?
O4 Cl2 O3 . 2 113.4(4) ?
O4 Cl2 O3 . . 106.8(3) ?
O3 Cl2 O3 2 . 109.4(6) ?
C3 N3 C3 . 2_756 115.8(3) ?
N3 C3 C2 . . 123.5(3) ?
N3 C3 C4 . . 119.1(2) ?
C2 C3 C4 . . 117.4(3) ?
N2 C4 C3 . . 123.5(3) yes
N2 C4 H4 . . 118.3 ?
C3 C4 H4 . . 118.3 ?
C6 C5 C10 . . 120.0(3) ?
C6 C5 N2 . . 123.6(3) ?
C10 C5 N2 . . 116.4(3) ?
C5 C6 C7 . . 119.6(3) ?
C5 C6 H6 . . 120.2 ?
C7 C6 H6 . . 120.2 ?
C8 C7 C6 . . 120.8(3) ?
C8 C7 H7 . . 119.6 ?
C6 C7 H7 . . 119.6 ?
C7 C8 C9 . . 119.6(3) ?
C7 C8 H8 . . 120.2 ?
C9 C8 H8 . . 120.2 ?
C8 C9 C10 . . 121.1(3) ?
C8 C9 H9 . . 119.4 ?
C10 C9 H9 . . 119.4 ?
C9 C10 C5 . . 118.9(3) ?
C9 C10 C11 . . 120.4(3) ?
C5 C10 C11 . . 120.4(3) ?
C10 C11 N1 . . 115.1(2) ?
C10 C11 H11A . . 108.5 ?
N1 C11 H11A . . 108.5 ?
C10 C11 H11B . . 108.5 ?
N1 C11 H11B . . 108.5 ?
H11A C11 H11B . . 107.5 ?
C13 C12 N1 . . 114.4(2) ?
C13 C12 H12A . . 108.7 ?
N1 C12 H12A . . 108.7 ?
C13 C12 H12B . . 108.7 ?
N1 C12 H12B . . 108.7 ?
H12A C12 H12B . . 107.6 ?
O1 C13 C12 . . 109.7(3) ?
O1 C13 H13A . . 109.7 ?
C12 C13 H13A . . 109.7 ?
O1 C13 H13B . . 109.7 ?
C12 C13 H13B . . 109.7 ?
H13A C13 H13B . . 108.2 ?
O1 C14 C17 . 2_756 112.9(3) ?
O1 C14 H14A . . 109.0 ?
C17 C14 H14A 2_756 . 109.0 ?
O1 C14 H14B . . 109.0 ?
C17 C14 H14B 2_756 . 109.0 ?
H14A C14 H14B . . 107.8 ?
N1 C15 C16 . . 111.9(3) ?
N1 C15 H15A . . 109.2 ?
C16 C15 H15A . . 109.2 ?
N1 C15 H15B . . 109.2 ?
C16 C15 H15B . . 109.2 ?
H15A C15 H15B . . 107.9 ?
O2 C16 C15 . . 106.7(2) ?
O2 C16 H16A . . 110.4 ?
C15 C16 H16A . . 110.4 ?
O2 C16 H16B . . 110.4 ?
C15 C16 H16B . . 110.4 ?
H16A C16 H16B . . 108.6 ?
O2 C17 C14 . 2_756 108.7(3) ?
O2 C17 H17A . . 109.9 ?
C14 C17 H17A 2_756 . 109.9 ?
O2 C17 H17B . . 109.9 ?
C14 C17 H17B 2_756 . 109.9 ?
H17A C17 H17B . . 108.3 ?

loop_
_geom_bond_atom_site_label_1
_geom_bond_atom_site_label_2
_geom_bond_site_symmetry_2
_geom_bond_distance
_geom_bond_publ_flag
Cl1 O6A . 1.346(5) ?
Cl1 O5A . 1.448(6) ?
Cl1 O5B . 1.348(8) ?
Cl1 O6B . 1.522(6) ?
N1 C15 . 1.501(4) yes
N1 C12 . 1.501(4) yes
N1 C11 . 1.509(4) yes
N1 N1 2_756 5.257(5) ?
N1 H1N . 0.89(3) no
O1 C13 . 1.418(4) yes
O1 C14 . 1.427(4) yes
C1 C2 . 1.366(4) ?
C1 H1 . 0.9300 ?
O2 C16 . 1.414(4) ?
O2 C17 . 1.428(4) ?
N2 C4 . 1.261(3) yes
N2 C5 . 1.425(3) yes
N2 N2 2_756 5.138(4) ?
C2 C3 . 1.387(4) ?
C2 H2 . 0.9300 ?
Cl2 O4 . 1.331(5) ?
Cl2 O3 . 1.350(4) ?
N3 C3 . 1.337(3) ?
C3 C4 . 1.476(4) ?
C4 H4 . 0.9300 ?
C5 C6 . 1.383(4) ?
C5 C10 . 1.398(4) ?
C6 C7 . 1.394(5) ?
C6 H6 . 0.9300 ?
C7 C8 . 1.364(6) ?
C7 H7 . 0.9300 ?
C8 C9 . 1.379(6) ?
C8 H8 . 0.9300 ?
C9 C10 . 1.386(4) ?
C9 H9 . 0.9300 ?
C10 C11 . 1.500(4) ?
C11 H11A . 0.9700 ?
C11 H11B . 0.9700 ?
C12 C13 . 1.501(4) ?
C12 H12A . 0.9700 ?
C12 H12B . 0.9700 ?
C13 H13A . 0.9700 ?
C13 H13B . 0.9700 ?
C14 C17 2_756 1.488(5) ?
C14 H14A . 0.9700 ?
C14 H14B . 0.9700 ?
C15 C16 . 1.502(5) ?
C15 H15A . 0.9700 ?
C15 H15B . 0.9700 ?
C16 H16A . 0.9700 ?
C16 H16B . 0.9700 ?
C17 C14 2_756 1.488(5) ?
C17 H17A . 0.9700 ?
C17 H17B . 0.9700 ?

loop_
_geom_hbond_atom_site_label_D
_geom_hbond_atom_site_label_H
_geom_hbond_atom_site_label_A
_geom_hbond_distance_DH
_geom_hbond_distance_HA
_geom_hbond_distance_DA
_geom_hbond_angle_DHA
N1 H1N N2 0.89(3) 2.07(3) 2.743(3) 131(2)

loop_
_geom_torsion_atom_site_label_1
_geom_torsion_atom_site_label_2
_geom_torsion_atom_site_label_3
_geom_torsion_atom_site_label_4
_geom_torsion_site_symmetry_1
_geom_torsion_site_symmetry_4
_geom_torsion
C2 C1 C2 C3 2_756 . 1.0(2)
C3 N3 C3 C2 2_756 . 1.1(3)
C3 N3 C3 C4 2_756 . -177.3(3)
C1 C2 C3 N3 . . -2.1(5)
C1 C2 C3 C4 . . 176.3(3)
C5 N2 C4 C3 . . 178.2(3)
N2 N2 C4 C3 2_756 . -14.8(3)
N3 C3 C4 N2 . . 15.7(5)
C2 C3 C4 N2 . . -162.8(3)
C4 N2 C5 C6 . . 41.0(4)
C4 N2 C5 C10 . . -142.6(3)
C10 C5 C6 C7 . . 0.5(5)
N2 C5 C6 C7 . . 176.8(3)
C5 C6 C7 C8 . . -0.3(6)
C6 C7 C8 C9 . . 0.1(6)
C7 C8 C9 C10 . . 0.0(6)
C8 C9 C10 C5 . . 0.1(5)
C8 C9 C10 C11 . . 175.1(3)
C6 C5 C10 C9 . . -0.4(5)
N2 C5 C10 C9 . . -177.0(3)
C6 C5 C10 C11 . . -175.4(3)
N2 C5 C10 C11 . . 8.1(4)
C9 C10 C11 N1 . . 133.2(3)
C5 C10 C11 N1 . . -51.9(4)
C15 N1 C11 C10 . . -88.6(3)
C12 N1 C11 C10 . . 143.8(3)
C15 N1 C12 C13 . . 57.0(3)
C11 N1 C12 C13 . . -174.9(3)
C14 O1 C13 C12 . . 176.5(3)
N1 C12 C13 O1 . . -88.8(3)
C13 O1 C14 C17 . 2_756 -99.8(4)
C12 N1 C15 C16 . . -172.7(3)
C11 N1 C15 C16 . . 61.2(3)
N1 N1 C15 C16 2_756 . -84.2(2)
C17 O2 C16 C15 . . 176.6(3)
N1 C15 C16 O2 . . 55.1(3)
C16 O2 C17 C14 . 2_756 173.2(3)
N2 C4 C3 N3 . . 15.7(5)
